data_7116505
loop_
_publ_author_name
'Marcel Hartmann'
'Constantin Gabriel Daniliuc'
'Armido Studer'

_publ_section_title
;
 Preparation of phenanthrenes from ortho-amino-biphenyls and alkynes via
 base-promoted homolytic aromatic substitution
;
_journal_name_full Chem.Commun.
_journal_page_first 3121
_journal_paper_doi 10.1039/C4cc10063H
_journal_volume 51
_journal_year 2015
_chemical_formula_sum 'C21 H15 Cl'
_chemical_formula_weight 302.78
_chemical_name_systematic
; 
 ? 
;
_space_group_IT_number 14
_symmetry_cell_setting monoclinic
_symmetry_space_group_name_Hall '-P 2ybc'
_symmetry_space_group_name_H-M 'P 1 21/c 1'
_atom_sites_solution_hydrogens geom
_atom_sites_solution_primary direct
_atom_sites_solution_secondary difmap
_audit_creation_method SHELXL-97
_audit_update_record
;
2014-12-16 deposited with the CCDC.
2015-01-09 downloaded from the CCDC.
;
_cell_angle_alpha 90.00
_cell_angle_beta 113.383(3)
_cell_angle_gamma 90.00
_cell_formula_units_Z 4
_cell_length_a 11.2081(2)
_cell_length_b 12.3535(3)
_cell_length_c 11.9376(3)
_cell_measurement_reflns_used 2978
_cell_measurement_temperature 223(2)
_cell_measurement_theta_max 28.28
_cell_measurement_theta_min 4.08
_cell_volume 1517.12(7)
_computing_cell_refinement 'Collect (Nonius B.V., 1998)'
_computing_data_collection 'Collect (Nonius B.V., 1998)'
_computing_data_reduction 'Denzo-SMN (Otwinowski & Minor, 1997)'
_computing_molecular_graphics 'XP (BrukerAXS, 2000)'
_computing_publication_material 'SHELXL-97 (Sheldrick, 1997)'
_computing_structure_refinement 'SHELXL-97 (Sheldrick, 1997)'
_computing_structure_solution 'SHELXS-97 (Sheldrick, 1990)'
_diffrn_ambient_temperature 223(2)
_diffrn_measured_fraction_theta_full 0.976
_diffrn_measured_fraction_theta_max 0.976
_diffrn_measurement_device_type 'Nonius KappaCCD APEXII'
_diffrn_measurement_method '\w and \f scans'
_diffrn_radiation_monochromator 'Montel mirror'
_diffrn_radiation_source 'rotating anode Nonius FR591'
_diffrn_radiation_type MoK\a
_diffrn_radiation_wavelength 0.71073
_diffrn_reflns_av_R_equivalents 0.039
_diffrn_reflns_av_sigmaI/netI 0.0493
_diffrn_reflns_limit_h_max 14
_diffrn_reflns_limit_h_min -14
_diffrn_reflns_limit_k_max 14
_diffrn_reflns_limit_k_min -16
_diffrn_reflns_limit_l_max 15
_diffrn_reflns_limit_l_min -15
_diffrn_reflns_number 8277
_diffrn_reflns_theta_full 28.09
_diffrn_reflns_theta_max 28.09
_diffrn_reflns_theta_min 4.22
_exptl_absorpt_coefficient_mu 0.245
_exptl_absorpt_correction_T_max 0.9807
_exptl_absorpt_correction_T_min 0.9642
_exptl_absorpt_correction_type multi-scan
_exptl_absorpt_process_details 'Denzo (Otwinowski, Borek, Majewski & Minor, 2003)'
_exptl_crystal_colour colourless
_exptl_crystal_density_diffrn 1.326
_exptl_crystal_density_method 'not measured'
_exptl_crystal_description plate
_exptl_crystal_F_000 632
_exptl_crystal_size_max 0.15
_exptl_crystal_size_mid 0.15
_exptl_crystal_size_min 0.08
_refine_diff_density_max 0.221
_refine_diff_density_min -0.233
_refine_diff_density_rms 0.052
_refine_ls_extinction_method none
_refine_ls_goodness_of_fit_ref 1.059
_refine_ls_hydrogen_treatment constr
_refine_ls_matrix_type full
_refine_ls_number_parameters 200
_refine_ls_number_reflns 3609
_refine_ls_number_restraints 0
_refine_ls_restrained_S_all 1.059
_refine_ls_R_factor_all 0.0866
_refine_ls_R_factor_gt 0.0612
_refine_ls_shift/su_max 0.001
_refine_ls_shift/su_mean 0.000
_refine_ls_structure_factor_coef Fsqd
_refine_ls_weighting_details 'calc w=1/[\s^2^(Fo^2^)+(0.0416P)^2^+1.3079P] where P=(Fo^2^+2Fc^2^)/3'
_refine_ls_weighting_scheme calc
_refine_ls_wR_factor_gt 0.1341
_refine_ls_wR_factor_ref 0.1512
_reflns_number_gt 2653
_reflns_number_total 3609
_reflns_threshold_expression >2sigma(I)
_cod_data_source_file c4cc10063h2.cif
_cod_data_source_block stu7840
_cod_original_cell_volume 1517.12(6)
_cod_original_sg_symbol_H-M P21/c
_cod_database_code 7116505

loop_
_symmetry_equiv_pos_as_xyz
'x, y, z'
'-x, y+1/2, -z+1/2'
'-x, -y, -z'
'x, -y-1/2, z-1/2'

loop_
_atom_site_label
_atom_site_type_symbol
_atom_site_fract_x
_atom_site_fract_y
_atom_site_fract_z
_atom_site_U_iso_or_equiv
_atom_site_adp_type
_atom_site_occupancy
_atom_site_symmetry_multiplicity
_atom_site_calc_flag
_atom_site_refinement_flags
Cl1 Cl 0.75441(7) 1.04122(7) 0.62578(7) 0.0631(3) Uani 1 1 d .
C1 C 0.2439(2) 0.89749(19) 0.9447(2) 0.0390(5) Uani 1 1 d .
C2 C 0.3055(2) 0.8283(2) 1.0441(2) 0.0431(6) Uani 1 1 d .
H2 H 0.2621 0.8082 1.0940 0.052 Uiso 1 1 calc R
C3 C 0.4275(2) 0.7896(2) 1.0694(2) 0.0409(5) Uani 1 1 d .
H3 H 0.4666 0.7426 1.1360 0.049 Uiso 1 1 calc R
C4 C 0.4957(2) 0.81916(18) 0.9971(2) 0.0338(5) Uani 1 1 d .
C5 C 0.4363(2) 0.89045(17) 0.8975(2) 0.0322(5) Uani 1 1 d .
C6 C 0.3100(2) 0.92766(19) 0.8738(2) 0.0366(5) Uani 1 1 d .
H6 H 0.2694 0.9746 0.8075 0.044 Uiso 1 1 calc R
C7 C 0.6226(2) 0.77691(18) 1.0219(2) 0.0345(5) Uani 1 1 d .
H7 H 0.6598 0.7287 1.0875 0.041 Uiso 1 1 calc R
C8 C 0.6914(2) 0.80347(17) 0.9547(2) 0.0309(5) Uani 1 1 d .
C9 C 0.6377(2) 0.88081(17) 0.85698(19) 0.0301(4) Uani 1 1 d .
C10 C 0.5104(2) 0.92229(17) 0.82618(19) 0.0311(5) Uani 1 1 d .
C11 C 0.7117(2) 0.91902(18) 0.7926(2) 0.0335(5) Uani 1 1 d .
H11 H 0.7968 0.8934 0.8129 0.040 Uiso 1 1 calc R
C12 C 0.6596(2) 0.9931(2) 0.7009(2) 0.0391(5) Uani 1 1 d .
C13 C 0.5333(2) 1.0310(2) 0.6652(2) 0.0423(6) Uani 1 1 d .
H13 H 0.4980 1.0796 0.5996 0.051 Uiso 1 1 calc R
C14 C 0.4608(2) 0.99557(19) 0.7281(2) 0.0385(5) Uani 1 1 d .
H14 H 0.3754 1.0212 0.7047 0.046 Uiso 1 1 calc R
C15 C 0.1082(2) 0.9373(2) 0.9180(3) 0.0514(7) Uani 1 1 d .
H15A H 0.0745 0.9745 0.8401 0.077 Uiso 1 1 calc R
H15B H 0.1101 0.9867 0.9819 0.077 Uiso 1 1 calc R
H15C H 0.0526 0.8762 0.9150 0.077 Uiso 1 1 calc R
C16 C 0.8204(2) 0.75125(17) 0.9835(2) 0.0333(5) Uani 1 1 d .
C17 C 0.9174(2) 0.7583(2) 1.1002(2) 0.0404(5) Uani 1 1 d .
H17 H 0.9029 0.7989 1.1602 0.048 Uiso 1 1 calc R
C18 C 1.0360(2) 0.7061(2) 1.1292(2) 0.0476(6) Uani 1 1 d .
H18 H 1.1013 0.7122 1.2083 0.057 Uiso 1 1 calc R
C19 C 1.0579(3) 0.6459(2) 1.0427(3) 0.0489(7) Uani 1 1 d .
H19 H 1.1378 0.6102 1.0627 0.059 Uiso 1 1 calc R
C20 C 0.9624(3) 0.6377(2) 0.9260(3) 0.0456(6) Uani 1 1 d .
H20 H 0.9771 0.5959 0.8668 0.055 Uiso 1 1 calc R
C21 C 0.8451(2) 0.69103(19) 0.8965(2) 0.0388(5) Uani 1 1 d .
H21 H 0.7812 0.6865 0.8165 0.047 Uiso 1 1 calc R

loop_
_atom_site_aniso_label
_atom_site_aniso_U_11
_atom_site_aniso_U_22
_atom_site_aniso_U_33
_atom_site_aniso_U_23
_atom_site_aniso_U_13
_atom_site_aniso_U_12
Cl1 0.0579(4) 0.0811(5) 0.0573(4) 0.0258(4) 0.0305(4) -0.0031(4)
C1 0.0333(12) 0.0385(12) 0.0465(14) -0.0128(10) 0.0173(10) -0.0059(10)
C2 0.0421(13) 0.0455(14) 0.0502(15) -0.0052(11) 0.0274(12) -0.0100(11)
C3 0.0433(13) 0.0428(13) 0.0408(13) 0.0006(10) 0.0210(11) -0.0041(10)
C4 0.0347(11) 0.0336(11) 0.0341(11) -0.0029(9) 0.0146(9) -0.0030(9)
C5 0.0333(11) 0.0304(11) 0.0323(11) -0.0052(9) 0.0124(9) -0.0032(9)
C6 0.0326(11) 0.0366(12) 0.0384(12) -0.0052(10) 0.0116(10) -0.0012(9)
C7 0.0362(11) 0.0337(11) 0.0331(12) 0.0033(9) 0.0133(9) 0.0020(9)
C8 0.0293(10) 0.0317(11) 0.0309(11) -0.0007(9) 0.0109(9) -0.0002(8)
C9 0.0300(10) 0.0291(10) 0.0287(10) -0.0020(8) 0.0089(8) -0.0024(8)
C10 0.0313(10) 0.0308(10) 0.0292(11) -0.0028(8) 0.0099(9) 0.0004(8)
C11 0.0313(10) 0.0360(11) 0.0317(11) 0.0005(9) 0.0110(9) -0.0005(9)
C12 0.0430(13) 0.0417(13) 0.0343(12) 0.0044(10) 0.0172(10) -0.0044(10)
C13 0.0477(14) 0.0422(13) 0.0361(13) 0.0097(10) 0.0156(11) 0.0042(11)
C14 0.0353(12) 0.0395(12) 0.0370(12) 0.0035(10) 0.0105(10) 0.0060(10)
C15 0.0372(13) 0.0575(16) 0.0642(18) -0.0107(14) 0.0250(13) -0.0013(12)
C16 0.0324(11) 0.0310(11) 0.0374(12) 0.0058(9) 0.0148(9) 0.0021(9)
C17 0.0390(12) 0.0477(14) 0.0342(12) 0.0050(10) 0.0142(10) 0.0035(11)
C18 0.0352(13) 0.0581(16) 0.0427(14) 0.0121(12) 0.0084(11) 0.0046(11)
C19 0.0406(13) 0.0464(14) 0.0643(18) 0.0169(13) 0.0256(13) 0.0112(11)
C20 0.0494(15) 0.0411(13) 0.0533(16) 0.0050(12) 0.0278(13) 0.0091(11)
C21 0.0401(12) 0.0370(12) 0.0394(13) 0.0011(10) 0.0159(10) 0.0011(10)

loop_
_atom_type_symbol
_atom_type_description
_atom_type_scat_dispersion_real
_atom_type_scat_dispersion_imag
_atom_type_scat_source
C C 0.0033 0.0016 'International Tables Vol C Tables 4.2.6.8 and 6.1.1.4'
H H 0.0000 0.0000 'International Tables Vol C Tables 4.2.6.8 and 6.1.1.4'
Cl Cl 0.1484 0.1585 'International Tables Vol C Tables 4.2.6.8 and 6.1.1.4'

loop_
_geom_angle_atom_site_label_1
_geom_angle_atom_site_label_2
_geom_angle_atom_site_label_3
_geom_angle
C6 C1 C2 118.7(2)
C6 C1 C15 121.7(2)
C2 C1 C15 119.6(2)
C3 C2 C1 121.0(2)
C3 C2 H2 119.5
C1 C2 H2 119.5
C2 C3 C4 120.9(2)
C2 C3 H3 119.6
C4 C3 H3 119.6
C3 C4 C5 119.2(2)
C3 C4 C7 121.0(2)
C5 C4 C7 119.8(2)
C6 C5 C4 118.2(2)
C6 C5 C10 123.7(2)
C4 C5 C10 118.12(19)
C1 C6 C5 122.1(2)
C1 C6 H6 119.0
C5 C6 H6 119.0
C8 C7 C4 122.8(2)
C8 C7 H7 118.6
C4 C7 H7 118.6
C7 C8 C9 119.09(19)
C7 C8 C16 119.0(2)
C9 C8 C16 121.90(19)
C11 C9 C10 118.9(2)
C11 C9 C8 120.85(19)
C10 C9 C8 120.20(19)
C14 C10 C9 118.2(2)
C14 C10 C5 122.0(2)
C9 C10 C5 119.82(19)
C12 C11 C9 120.0(2)
C12 C11 H11 120.0
C9 C11 H11 120.0
C11 C12 C13 122.1(2)
C11 C12 Cl1 119.03(19)
C13 C12 Cl1 118.85(18)
C14 C13 C12 118.4(2)
C14 C13 H13 120.8
C12 C13 H13 120.8
C13 C14 C10 122.3(2)
C13 C14 H14 118.9
C10 C14 H14 118.9
C1 C15 H15A 109.5
C1 C15 H15B 109.5
H15A C15 H15B 109.5
C1 C15 H15C 109.5
H15A C15 H15C 109.5
H15B C15 H15C 109.5
C17 C16 C21 118.3(2)
C17 C16 C8 120.4(2)
C21 C16 C8 121.3(2)
C16 C17 C18 120.7(2)
C16 C17 H17 119.6
C18 C17 H17 119.6
C19 C18 C17 120.2(2)
C19 C18 H18 119.9
C17 C18 H18 119.9
C18 C19 C20 120.0(2)
C18 C19 H19 120.0
C20 C19 H19 120.0
C19 C20 C21 119.9(2)
C19 C20 H20 120.0
C21 C20 H20 120.0
C20 C21 C16 120.9(2)
C20 C21 H21 119.5
C16 C21 H21 119.5

loop_
_geom_bond_atom_site_label_1
_geom_bond_atom_site_label_2
_geom_bond_distance
Cl1 C12 1.744(2)
C1 C6 1.380(3)
C1 C2 1.402(4)
C1 C15 1.508(3)
C2 C3 1.364(3)
C2 H2 0.9400
C3 C4 1.409(3)
C3 H3 0.9400
C4 C5 1.416(3)
C4 C7 1.432(3)
C5 C6 1.406(3)
C5 C10 1.459(3)
C6 H6 0.9400
C7 C8 1.355(3)
C7 H7 0.9400
C8 C9 1.442(3)
C8 C16 1.493(3)
C9 C11 1.418(3)
C9 C10 1.420(3)
C10 C14 1.408(3)
C11 C12 1.367(3)
C11 H11 0.9400
C12 C13 1.388(3)
C13 C14 1.378(3)
C13 H13 0.9400
C14 H14 0.9400
C15 H15A 0.9700
C15 H15B 0.9700
C15 H15C 0.9700
C16 C17 1.388(3)
C16 C21 1.392(3)
C17 C18 1.392(3)
C17 H17 0.9400
C18 C19 1.372(4)
C18 H18 0.9400
C19 C20 1.383(4)
C19 H19 0.9400
C20 C21 1.386(3)
C20 H20 0.9400
C21 H21 0.9400

loop_
_geom_torsion_atom_site_label_1
_geom_torsion_atom_site_label_2
_geom_torsion_atom_site_label_3
_geom_torsion_atom_site_label_4
_geom_torsion
C6 C1 C2 C3 -1.2(4)
C15 C1 C2 C3 179.0(2)
C1 C2 C3 C4 0.7(4)
C2 C3 C4 C5 0.4(4)
C2 C3 C4 C7 -178.6(2)
C3 C4 C5 C6 -0.9(3)
C7 C4 C5 C6 178.1(2)
C3 C4 C5 C10 178.3(2)
C7 C4 C5 C10 -2.7(3)
C2 C1 C6 C5 0.6(3)
C15 C1 C6 C5 -179.6(2)
C4 C5 C6 C1 0.5(3)
C10 C5 C6 C1 -178.7(2)
C3 C4 C7 C8 -179.9(2)
C5 C4 C7 C8 1.1(3)
C4 C7 C8 C9 2.6(3)
C4 C7 C8 C16 -177.1(2)
C7 C8 C9 C11 173.6(2)
C16 C8 C9 C11 -6.8(3)
C7 C8 C9 C10 -4.6(3)
C16 C8 C9 C10 175.0(2)
C11 C9 C10 C14 3.4(3)
C8 C9 C10 C14 -178.4(2)
C11 C9 C10 C5 -175.26(19)
C8 C9 C10 C5 2.9(3)
C6 C5 C10 C14 1.3(3)
C4 C5 C10 C14 -177.9(2)
C6 C5 C10 C9 179.8(2)
C4 C5 C10 C9 0.7(3)
C10 C9 C11 C12 -1.2(3)
C8 C9 C11 C12 -179.4(2)
C9 C11 C12 C13 -1.9(4)
C9 C11 C12 Cl1 178.41(17)
C11 C12 C13 C14 2.7(4)
Cl1 C12 C13 C14 -177.59(19)
C12 C13 C14 C10 -0.4(4)
C9 C10 C14 C13 -2.6(3)
C5 C10 C14 C13 176.0(2)
C7 C8 C16 C17 -56.2(3)
C9 C8 C16 C17 124.2(2)
C7 C8 C16 C21 121.4(2)
C9 C8 C16 C21 -58.3(3)
C21 C16 C17 C18 -0.3(4)
C8 C16 C17 C18 177.3(2)
C16 C17 C18 C19 -0.7(4)
C17 C18 C19 C20 0.5(4)
C18 C19 C20 C21 0.5(4)
C19 C20 C21 C16 -1.4(4)
C17 C16 C21 C20 1.3(3)
C8 C16 C21 C20 -176.2(2)
